data_2312058
loop_
_publ_author_name
'Sample, Harry C.'
'Twamley, Brendan'
'Senge, Mathias O.'

_publ_section_title
;
 Structures of <i>S</i>-(pyridin-2-yl) 4-nitro-benzo-thio-ate,
 <i>S</i>-(pyridin-2-yl) 4-methyl-benzo-thio-ate and
 <i>S</i>-(pyridin-2-yl) 4-meth-oxy-benzo-thio-ate: building blocks for
 low-symmetry multifunctional tetra-pyrroles.
;
_journal_coeditor_code YZ2028
_journal_issue 'Pt 3'
_journal_name_full 'Acta crystallographica. Section E, Crystallographic communications'
_journal_page_first 157
_journal_page_last 162
_journal_paper_doi 10.1107/S2056989023001056
_journal_volume 79
_journal_year 2023
_chemical_absolute_configuration ad
_chemical_formula_iupac 'C12 H8 N2 O3 S'
_chemical_formula_moiety 'C12 H8 N2 O3 S'
_chemical_formula_sum 'C12 H8 N2 O3 S'
_chemical_formula_weight 260.26
_chemical_name_systematic
;
<i>S</i>-(Pyridin-2-yl) 4-nitrobenzothioate
;
_space_group_crystal_system orthorhombic
_space_group_IT_number 33
_space_group_name_Hall 'P 2c -2n'
_space_group_name_H-M_alt 'P n a 21'
_atom_sites_solution_hydrogens geom
_atom_sites_solution_primary dual
_audit_creation_method
;
Olex2 1.3
(compiled 2020.11.12 svn.r5f609507 for OlexSys, GUI svn.r6272)
;
_cell_angle_alpha 90
_cell_angle_beta 90
_cell_angle_gamma 90
_cell_formula_units_Z 4
_cell_length_a 23.0774(11)
_cell_length_b 12.5622(5)
_cell_length_c 3.8498(2)
_cell_measurement_reflns_used 5322
_cell_measurement_temperature 100(2)
_cell_measurement_theta_max 69.287
_cell_measurement_theta_min 3.831
_cell_volume 1116.07(9)
_computing_cell_refinement
;
SAINT (Bruker, 2016)
;
_computing_data_collection
;
APEX3 (Bruker, 2017)
;
_computing_data_reduction
;
SAINT (Bruker, 2016)
;
_computing_molecular_graphics
;
Olex2 (Dolomanov <i>et al.</i>,  2009)
;
_computing_publication_material
;
Olex2 (Dolomanov <i>et al.</i>,  2009)
;
_computing_structure_refinement
;
SHELXL (Sheldrick, 2015b)
;
_computing_structure_solution
;
<i>SHELXT</i> (Sheldrick, 2015a)
;
_diffrn_ambient_temperature 100(2)
_diffrn_detector 'CCD area detector'
_diffrn_detector_area_resol_mean 8.33
_diffrn_measured_fraction_theta_full 1.000
_diffrn_measured_fraction_theta_max 0.998
_diffrn_measurement_device 'Kappa diffractometer'
_diffrn_measurement_device_type 'Bruker APEXII Kappa Duo'
_diffrn_measurement_method '\w and \f scans'
_diffrn_radiation_monochromator 'mirror optics'
_diffrn_radiation_probe x-ray
_diffrn_radiation_type 'Cu K\a'
_diffrn_radiation_wavelength 1.54178
_diffrn_reflns_av_R_equivalents 0.0616
_diffrn_reflns_av_unetI/netI 0.0469
_diffrn_reflns_limit_h_max 28
_diffrn_reflns_limit_h_min -27
_diffrn_reflns_limit_k_max 15
_diffrn_reflns_limit_k_min -15
_diffrn_reflns_limit_l_max 4
_diffrn_reflns_limit_l_min -4
_diffrn_reflns_number 8764
_diffrn_reflns_theta_full 67.679
_diffrn_reflns_theta_max 69.798
_diffrn_reflns_theta_min 3.831
_diffrn_source 'microfocus sealed X-ray tube'
_diffrn_source_current 0.6
_diffrn_source_power 0.029796
_diffrn_source_voltage 49.66
_exptl_absorpt_coefficient_mu 2.621
_exptl_absorpt_correction_T_max 0.7532
_exptl_absorpt_correction_T_min 0.5956
_exptl_absorpt_correction_type multi-scan
_exptl_absorpt_process_details
;
(SADABS; Krause <i>et al.</i>,  2015)
;
_exptl_crystal_colour 'clear colourless'
_exptl_crystal_density_diffrn 1.549
_exptl_crystal_density_method 'not measured'
_exptl_crystal_description needle
_exptl_crystal_F_000 536
_exptl_crystal_size_max 0.37
_exptl_crystal_size_mid 0.05
_exptl_crystal_size_min 0.04
_refine_diff_density_max 0.451
_refine_diff_density_min -0.261
_refine_ls_abs_structure_details
;
Flack <i>x</i> determined using 584 quotients
[(<i>I</i>^+^)-(<i>I</i>^-^)]/[(<i>I</i>^+^)+(<i>I</i>^-^)]
(Parsons <i>et al.</i>,  2013)
;
_refine_ls_abs_structure_Flack 0.02(3)
_refine_ls_extinction_method none
_refine_ls_goodness_of_fit_ref 1.035
_refine_ls_hydrogen_treatment constr
_refine_ls_matrix_type full
_refine_ls_number_parameters 163
_refine_ls_number_reflns 1870
_refine_ls_number_restraints 1
_refine_ls_restrained_S_all 1.035
_refine_ls_R_factor_all 0.0457
_refine_ls_R_factor_gt 0.0434
_refine_ls_shift/su_max 0.000
_refine_ls_shift/su_mean 0.000
_refine_ls_structure_factor_coef Fsqd
_refine_ls_weighting_details 'w=1/[\s^2^(Fo^2^)+(0.0767P)^2^+0.6178P] where P=(Fo^2^+2Fc^2^)/3'
_refine_ls_weighting_scheme calc
_refine_ls_wR_factor_gt 0.1198
_refine_ls_wR_factor_ref 0.1215
_reflns_number_gt 1759
_reflns_number_total 1870
_reflns_threshold_expression 'I > 2\s(I)'
_cod_data_source_file yz2028sup1.cif
_cod_data_source_block 1
_cod_database_code 2312058
_shelx_space_group_comment
;
The symmetry employed for this shelxl refinement is uniquely defined
by the following loop, which should always be used as a source of
symmetry information in preference to the above space-group names.
They are only intended as comments.
;
_shelx_estimated_absorpt_t_min 0.444
_shelx_estimated_absorpt_t_max 0.902

loop_
_space_group_symop_operation_xyz
'x, y, z'
'-x, -y, z+1/2'
'x+1/2, -y+1/2, z'
'-x+1/2, y+1/2, z+1/2'

loop_
_atom_site_type_symbol
_atom_site_label
_atom_site_fract_x
_atom_site_fract_y
_atom_site_fract_z
_atom_site_U_iso_or_equiv
_atom_site_adp_type
_atom_site_calc_flag
_atom_site_occupancy
_atom_site_disorder_assembly
_atom_site_disorder_group
C C2 0.36818(18) 0.8352(3) 0.5521(14) 0.0304(9) Uani d 1 . .
H H2 0.330987 0.825272 0.451494 0.037 Uiso calc 1 . .
C C3 0.38137(18) 0.9340(3) 0.6888(13) 0.0306(9) Uani d 1 . .
H H3 0.354398 0.990981 0.674849 0.037 Uiso calc 1 . .
C C4 0.43473(19) 0.9481(3) 0.8464(12) 0.0282(9) Uani d 1 . .
H H4 0.444798 1.014804 0.945957 0.034 Uiso calc 1 . .
C C5 0.47344(17) 0.8632(3) 0.8569(12) 0.0259(8) Uani d 1 . .
H H5 0.510275 0.869893 0.964831 0.031 Uiso calc 1 . .
C C6 0.45619(15) 0.7686(3) 0.7039(12) 0.0240(8) Uani d 1 . .
C C8 0.56755(16) 0.7014(3) 0.5347(11) 0.0250(9) Uani d 1 . .
C C10 0.61366(16) 0.6184(3) 0.4955(11) 0.0228(8) Uani d 1 . .
C C11 0.60607(17) 0.5140(3) 0.6121(11) 0.0238(8) Uani d 1 . .
H H11 0.571383 0.494357 0.728517 0.029 Uiso calc 1 . .
C C12 0.64936(16) 0.4390(3) 0.5575(12) 0.0250(8) Uani d 1 . .
H H12 0.644736 0.367567 0.633914 0.030 Uiso calc 1 . .
C C13 0.69883(17) 0.4706(3) 0.3907(12) 0.0249(8) Uani d 1 . .
C C14 0.70817(17) 0.5742(3) 0.2745(11) 0.0251(9) Uani d 1 . .
H H14 0.743200 0.593441 0.161129 0.030 Uiso calc 1 . .
C C15 0.66456(17) 0.6483(3) 0.3299(11) 0.0244(9) Uani d 1 . .
H H15 0.669537 0.719721 0.254326 0.029 Uiso calc 1 . .
N N1 0.40512(14) 0.7521(2) 0.5536(10) 0.0265(7) Uani d 1 . .
N N16 0.74430(14) 0.3901(2) 0.3212(10) 0.0278(8) Uani d 1 . .
O O9 0.57457(12) 0.79289(18) 0.4455(9) 0.0293(7) Uani d 1 . .
O O17 0.73740(13) 0.3009(2) 0.4467(10) 0.0379(8) Uani d 1 . .
O O18 0.78579(13) 0.4153(2) 0.1448(12) 0.0449(10) Uani d 1 . .
S S1 0.50105(4) 0.65266(6) 0.7155(4) 0.0241(3) Uani d 1 . .

loop_
_atom_site_aniso_label
_atom_site_aniso_U_11
_atom_site_aniso_U_22
_atom_site_aniso_U_33
_atom_site_aniso_U_12
_atom_site_aniso_U_13
_atom_site_aniso_U_23
C2 0.0261(19) 0.0317(19) 0.033(2) 0.0016(15) 0.0009(19) 0.0019(19)
C3 0.036(2) 0.0242(17) 0.031(2) 0.0077(14) 0.0060(19) 0.003(2)
C4 0.038(2) 0.0191(16) 0.028(2) 0.0014(15) 0.0044(17) -0.0004(16)
C5 0.030(2) 0.0210(16) 0.027(2) -0.0019(14) 0.0007(17) 0.0000(16)
C6 0.0271(17) 0.0168(15) 0.028(2) -0.0001(13) 0.0030(17) 0.0025(17)
C8 0.0270(18) 0.0194(17) 0.029(2) -0.0038(13) -0.0023(17) 0.0008(16)
C10 0.0294(19) 0.0161(15) 0.023(2) -0.0021(13) -0.0042(15) 0.0006(15)
C11 0.0268(18) 0.0187(15) 0.026(2) -0.0035(13) -0.0012(15) 0.0011(15)
C12 0.0303(19) 0.0154(15) 0.029(2) -0.0033(13) -0.0041(18) 0.0031(15)
C13 0.0268(19) 0.0189(16) 0.029(2) 0.0020(13) -0.0041(16) 0.0007(16)
C14 0.0259(18) 0.0209(16) 0.029(2) -0.0060(13) -0.0003(16) -0.0007(16)
C15 0.0285(19) 0.0171(16) 0.028(2) -0.0024(13) -0.0045(16) 0.0015(15)
N1 0.0308(16) 0.0216(14) 0.0270(19) -0.0026(12) 0.0015(15) 0.0007(15)
N16 0.0279(17) 0.0229(15) 0.033(2) 0.0003(13) -0.0030(14) -0.0024(15)
O9 0.0343(15) 0.0164(12) 0.0371(18) -0.0024(10) 0.0016(12) 0.0055(13)
O17 0.0376(16) 0.0192(13) 0.057(2) 0.0038(10) -0.0016(15) 0.0071(14)
O18 0.0337(16) 0.0310(14) 0.070(3) 0.0042(12) 0.0145(17) 0.0034(17)
S1 0.0266(5) 0.0147(4) 0.0310(5) -0.0017(3) 0.0025(3) 0.0006(4)

loop_
_atom_type_symbol
_atom_type_description
_atom_type_scat_dispersion_real
_atom_type_scat_dispersion_imag
_atom_type_scat_source
C C 0.0181 0.0091 'International Tables Vol C Tables 4.2.6.8 and 6.1.1.4'
H H 0.0000 0.0000 'International Tables Vol C Tables 4.2.6.8 and 6.1.1.4'
N N 0.0311 0.0180 'International Tables Vol C Tables 4.2.6.8 and 6.1.1.4'
O O 0.0492 0.0322 'International Tables Vol C Tables 4.2.6.8 and 6.1.1.4'
S S 0.3331 0.5567 'International Tables Vol C Tables 4.2.6.8 and 6.1.1.4'

loop_
_geom_angle_atom_site_label_1
_geom_angle_atom_site_label_2
_geom_angle_atom_site_label_3
_geom_angle_site_symmetry_1
_geom_angle_site_symmetry_3
_geom_angle
_geom_angle_publ_flag
C3 C2 H2 . . 118.1 ?
N1 C2 H2 . . 118.1 ?
N1 C2 C3 . . 123.7(4) ?
C2 C3 H3 . . 120.7 ?
C2 C3 C4 . . 118.5(3) ?
C4 C3 H3 . . 120.7 ?
C3 C4 H4 . . 120.5 ?
C3 C4 C5 . . 119.0(4) ?
C5 C4 H4 . . 120.5 ?
C4 C5 H5 . . 121.3 ?
C6 C5 C4 . . 117.5(4) ?
C6 C5 H5 . . 121.3 ?
C5 C6 S1 . . 121.5(3) ?
N1 C6 C5 . . 125.0(3) ?
N1 C6 S1 . . 113.4(3) ?
C10 C8 S1 . . 114.2(3) ?
O9 C8 C10 . . 122.5(4) ?
O9 C8 S1 . . 123.3(3) ?
C11 C10 C8 . . 122.2(3) ?
C15 C10 C8 . . 117.3(3) ?
C15 C10 C11 . . 120.5(3) ?
C10 C11 H11 . . 120.1 ?
C12 C11 C10 . . 119.9(4) ?
C12 C11 H11 . . 120.1 ?
C11 C12 H12 . . 120.9 ?
C13 C12 C11 . . 118.3(3) ?
C13 C12 H12 . . 120.9 ?
C12 C13 C14 . . 123.4(3) ?
C12 C13 N16 . . 118.5(3) ?
C14 C13 N16 . . 118.0(4) ?
C13 C14 H14 . . 121.1 ?
C15 C14 C13 . . 117.7(4) ?
C15 C14 H14 . . 121.1 ?
C10 C15 H15 . . 119.9 ?
C14 C15 C10 . . 120.2(3) ?
C14 C15 H15 . . 119.9 ?
C6 N1 C2 . . 116.2(3) ?
O17 N16 C13 . . 117.3(3) ?
O18 N16 C13 . . 118.8(3) ?
O18 N16 O17 . . 123.9(3) ?
C6 S1 C8 . . 102.01(17) ?

loop_
_geom_bond_atom_site_label_1
_geom_bond_atom_site_label_2
_geom_bond_site_symmetry_2
_geom_bond_distance
_geom_bond_publ_flag
C2 H2 . 0.9500 ?
C2 C3 . 1.382(6) ?
C2 N1 . 1.348(5) ?
C3 H3 . 0.9500 ?
C3 C4 . 1.384(6) ?
C4 H4 . 0.9500 ?
C4 C5 . 1.392(5) ?
C5 H5 . 0.9500 ?
C5 C6 . 1.385(5) ?
C6 N1 . 1.329(5) ?
C6 S1 . 1.787(3) ?
C8 C10 . 1.497(5) ?
C8 O9 . 1.210(4) ?
C8 S1 . 1.793(4) ?
C10 C11 . 1.397(5) ?
C10 C15 . 1.388(6) ?
C11 H11 . 0.9500 ?
C11 C12 . 1.389(5) ?
C12 H12 . 0.9500 ?
C12 C13 . 1.369(6) ?
C13 C14 . 1.393(5) ?
C13 N16 . 1.482(5) ?
C14 H14 . 0.9500 ?
C14 C15 . 1.388(5) ?
C15 H15 . 0.9500 ?
N16 O17 . 1.231(4) ?
N16 O18 . 1.215(5) ?

loop_
_geom_hbond_atom_site_label_D
_geom_hbond_atom_site_label_H
_geom_hbond_atom_site_label_A
_geom_hbond_site_symmetry_A
_geom_hbond_distance_DH
_geom_hbond_distance_HA
_geom_hbond_distance_DA
_geom_hbond_angle_DHA
_geom_hbond_publ_flag
C3 H3 O18 3_466 0.95 2.68 3.396(5) 132.9 yes
C4 H4 O9 2_675 0.95 2.46 3.283(4) 145.3 yes
C5 H5 O9 1_556 0.95 2.56 3.371(5) 143.2 yes
C12 H12 N1 2_665 0.95 2.49 3.315(5) 145.4 yes
C14 H14 O17 4_654 0.95 2.77 3.359(4) 120.9 yes
C15 H15 O17 4_654 0.95 2.66 3.312(5) 126.6 yes

loop_
_geom_torsion_atom_site_label_1
_geom_torsion_atom_site_label_2
_geom_torsion_atom_site_label_3
_geom_torsion_atom_site_label_4
_geom_torsion_site_symmetry_1
_geom_torsion_site_symmetry_2
_geom_torsion_site_symmetry_3
_geom_torsion_site_symmetry_4
_geom_torsion
_geom_torsion_publ_flag
C2 C3 C4 C5 . . . . 1.0(7) ?
C3 C2 N1 C6 . . . . 1.5(7) ?
C3 C4 C5 C6 . . . . 0.6(7) ?
C4 C5 C6 N1 . . . . -1.3(7) ?
C4 C5 C6 S1 . . . . -177.6(3) ?
C5 C6 N1 C2 . . . . 0.3(7) ?
C5 C6 S1 C8 . . . . -54.6(4) ?
C8 C10 C11 C12 . . . . 177.5(4) ?
C8 C10 C15 C14 . . . . -177.7(4) ?
C10 C8 S1 C6 . . . . -177.2(3) ?
C10 C11 C12 C13 . . . . 0.4(6) ?
C11 C10 C15 C14 . . . . 0.9(6) ?
C11 C12 C13 C14 . . . . 0.3(6) ?
C11 C12 C13 N16 . . . . -178.0(4) ?
C12 C13 C14 C15 . . . . -0.5(6) ?
C12 C13 N16 O17 . . . . -6.7(6) ?
C12 C13 N16 O18 . . . . 173.1(4) ?
C13 C14 C15 C10 . . . . -0.1(6) ?
C14 C13 N16 O17 . . . . 174.9(4) ?
C14 C13 N16 O18 . . . . -5.3(6) ?
C15 C10 C11 C12 . . . . -1.0(6) ?
N1 C2 C3 C4 . . . . -2.1(8) ?
N1 C6 S1 C8 . . . . 128.6(3) ?
N16 C13 C14 C15 . . . . 177.8(4) ?
O9 C8 C10 C11 . . . . 177.3(4) ?
O9 C8 C10 C15 . . . . -4.1(6) ?
O9 C8 S1 C6 . . . . 1.5(4) ?
S1 C6 N1 C2 . . . . 176.9(3) ?
S1 C8 C10 C11 . . . . -4.0(5) ?
S1 C8 C10 C15 . . . . 174.6(3) ?

_cod_database_fobs_code 2312058
